data_4512914
loop_
_publ_author_name
'Mann, J. Matthew'
'McMillen, Colin D.'
'Kolis, Joseph W.'

_publ_section_title
;
 Crystal Chemistry of Alkali Thorium Silicates Under Hydrothermal
 Conditions
;
_journal_issue 6
_journal_name_full 'Crystal Growth &amp; Design'
_journal_page_first 2643
_journal_paper_doi 10.1021/cg5017164
_journal_volume 15
_journal_year 2015
_chemical_formula_sum 'Cs2 O15 Si6 Th'
_chemical_formula_weight 906.40
_chemical_name_systematic
; 
 ? 
;
_space_group_IT_number 36
_symmetry_cell_setting orthorhombic
_symmetry_space_group_name_Hall 'C 2c -2'
_symmetry_space_group_name_H-M 'C m c 21'
_atom_sites_solution_hydrogens none
_atom_sites_solution_primary direct
_atom_sites_solution_secondary difmap
_audit_creation_method SHELXL-97
_cell_angle_alpha 90.00
_cell_angle_beta 90.00
_cell_angle_gamma 90.00
_cell_formula_units_Z 4
_cell_length_a 7.2813(15)
_cell_length_b 16.420(3)
_cell_length_c 13.591(3)
_cell_measurement_reflns_used 4662
_cell_measurement_temperature 293(2)
_cell_measurement_theta_max 26.4140
_cell_measurement_theta_min 2.4806
_cell_volume 1624.9(6)
_computing_cell_refinement 'CrystalClear (Rigaku/MSC, 2006)'
_computing_data_collection 'CrystalClear (Rigaku/MSC, 2006)'
_computing_data_reduction 'CrystalClear (Rigaku/MSC, 2006)'
_computing_molecular_graphics 'DIAMOND (Bradenburg, 1999)'
_computing_publication_material 'SHELXL-97 (Sheldrick, 1997)'
_computing_structure_refinement 'SHELXL-97 (Sheldrick, 1997)'
_computing_structure_solution 'SHELXS-97 (Sheldrick, 1990)'
_diffrn_ambient_temperature 293(2)
_diffrn_detector_area_resol_mean 14.6199
_diffrn_measured_fraction_theta_full 1.000
_diffrn_measured_fraction_theta_max 1.000
_diffrn_measurement_device_type 'Rigaku AFC8S'
_diffrn_measurement_method '\w scans'
_diffrn_radiation_monochromator graphite
_diffrn_radiation_source 'fine-focus sealed tube'
_diffrn_radiation_type MoK\a
_diffrn_radiation_wavelength 0.71073
_diffrn_reflns_av_R_equivalents 0.0726
_diffrn_reflns_av_sigmaI/netI 0.0740
_diffrn_reflns_limit_h_max 9
_diffrn_reflns_limit_h_min -8
_diffrn_reflns_limit_k_max 20
_diffrn_reflns_limit_k_min -20
_diffrn_reflns_limit_l_max 15
_diffrn_reflns_limit_l_min -16
_diffrn_reflns_number 7540
_diffrn_reflns_theta_full 26.40
_diffrn_reflns_theta_max 26.40
_diffrn_reflns_theta_min 2.48
_diffrn_standards_decay_% 0
_diffrn_standards_interval_count 0
_diffrn_standards_interval_time 0
_diffrn_standards_number 0
_exptl_absorpt_coefficient_mu 14.106
_exptl_absorpt_correction_T_max 1.0000
_exptl_absorpt_correction_T_min 0.5748
_exptl_absorpt_correction_type multi-scan
_exptl_absorpt_process_details 'REQAB, CrystalClear'
_exptl_crystal_colour colorless
_exptl_crystal_density_diffrn 3.705
_exptl_crystal_density_meas ?
_exptl_crystal_density_method 'not measured'
_exptl_crystal_description block
_exptl_crystal_F_000 1616
_exptl_crystal_size_max 0.24
_exptl_crystal_size_mid 0.22
_exptl_crystal_size_min 0.17
_refine_diff_density_max 2.083
_refine_diff_density_min -1.568
_refine_diff_density_rms 0.269
_refine_ls_abs_structure_details 'Flack H D (1983), Acta Cryst. A39, 876-881'
_refine_ls_abs_structure_Flack 0.036(14)
_refine_ls_extinction_coef 0.00044(9)
_refine_ls_extinction_expression Fc^*^=kFc[1+0.001xFc^2^\l^3^/sin(2\q)]^-1/4^
_refine_ls_extinction_method SHELXL
_refine_ls_goodness_of_fit_ref 1.081
_refine_ls_hydrogen_treatment none
_refine_ls_matrix_type full
_refine_ls_number_parameters 125
_refine_ls_number_reflns 1573
_refine_ls_number_restraints 19
_refine_ls_restrained_S_all 1.080
_refine_ls_R_factor_all 0.0470
_refine_ls_R_factor_gt 0.0391
_refine_ls_shift/su_max 0.000
_refine_ls_shift/su_mean 0.000
_refine_ls_structure_factor_coef Fsqd
_refine_ls_weighting_details 'calc w=1/[\s^2^(Fo^2^)+(0.0197P)^2^+0.0000P] where P=(Fo^2^+2Fc^2^)/3'
_refine_ls_weighting_scheme calc
_refine_ls_wR_factor_gt 0.0814
_refine_ls_wR_factor_ref 0.0867
_reflns_number_gt 1381
_reflns_number_total 1573
_reflns_threshold_expression >2sigma(I)
_cod_data_source_file cg5017164_si_001.cif
_cod_data_source_block Cs2ThSi6O15
_cod_depositor_comments
;
The following automatic conversions were performed:

'_symmetry_cell_setting' value 'Orthorhombic' changed to
'orthorhombic' according to
/usr/data/users/saulius/crontab/automatic-downloads/rss-feeds/ACS/lib/dictionaries/cif_core.dic
dictionary named 'cif_core.dic' version 2.4.2 from 2011-04-26.

'_exptl_crystal_density_meas' value 'not measured' was changed to '?'
- the value is perceived as not measured.

Automatic conversion script
Id: cif_fix_values 3271 2015-04-21 07:52:19Z andrius 

 Adding full bibliography for 4512914--4512918.cif.
;
_cod_original_cell_volume 1625.0(6)
_cod_original_sg_symbol_H-M Cmc2(1)
_cod_database_code 4512914

loop_
_symmetry_equiv_pos_as_xyz
'x, y, z'
'-x, -y, z+1/2'
'x, -y, z+1/2'
'-x, y, z'
'x+1/2, y+1/2, z'
'-x+1/2, -y+1/2, z+1/2'
'x+1/2, -y+1/2, z+1/2'
'-x+1/2, y+1/2, z'

loop_
_atom_site_label
_atom_site_type_symbol
_atom_site_fract_x
_atom_site_fract_y
_atom_site_fract_z
_atom_site_U_iso_or_equiv
_atom_site_adp_type
_atom_site_occupancy
_atom_site_symmetry_multiplicity
_atom_site_calc_flag
_atom_site_refinement_flags
Th1 Th 1.0000 0.86906(3) 0.19259(6) 0.0196(2) Uani 1 2 d S
Cs1 Cs 1.5000 0.88699(10) 0.03398(12) 0.0431(4) Uani 1 2 d S
Cs2 Cs 1.5000 0.77663(11) 0.34394(12) 0.0491(4) Uani 1 2 d S
O1 O 0.7811(13) 0.7720(5) 0.1612(8) 0.026(2) Uani 1 1 d .
O5 O 0.7641(16) 0.9573(7) 0.2244(10) 0.043(3) Uani 1 1 d U
O9 O 1.0000 0.8903(7) 0.0259(10) 0.032(4) Uani 1 2 d S
O10 O 1.0000 0.8304(8) 0.3526(12) 0.029(3) Uani 1 2 d SU
Si4 Si 1.0000 0.8589(3) 0.4628(4) 0.0123(10) Uani 1 2 d S
Si1 Si 0.7918(6) 0.6833(3) 0.1172(3) 0.0247(9) Uani 1 1 d .
Si3 Si 1.0000 0.9536(3) -0.0637(4) 0.0195(12) Uani 1 2 d S
Si2 Si 0.7144(7) 1.0436(2) 0.2684(3) 0.0302(10) Uani 1 1 d .
O2 O 0.7251(12) 0.6166(6) 0.1970(13) 0.036(3) Uani 1 1 d .
O4 O 1.0000 0.6602(8) 0.0842(11) 0.026(3) Uani 1 2 d S
O3 O 0.6754(19) 0.6767(8) 0.0160(11) 0.058(4) Uani 1 1 d .
O6 O 0.818(2) 0.9400(9) -0.1283(9) 0.056(4) Uani 1 1 d .
O8 O 1.0000 1.0435(12) -0.0281(17) 0.052(5) Uani 1 2 d SU
O7 O 0.5000 1.0528(9) 0.2964(11) 0.033(4) Uani 1 2 d S

loop_
_atom_site_aniso_label
_atom_site_aniso_U_11
_atom_site_aniso_U_22
_atom_site_aniso_U_33
_atom_site_aniso_U_23
_atom_site_aniso_U_13
_atom_site_aniso_U_12
Th1 0.0351(4) 0.0122(3) 0.0116(3) -0.0003(4) 0.000 0.000
Cs1 0.0354(9) 0.0603(10) 0.0338(9) 0.0145(8) 0.000 0.000
Cs2 0.0507(10) 0.0710(11) 0.0256(8) -0.0081(8) 0.000 0.000
O1 0.018(5) 0.021(4) 0.039(7) -0.003(4) -0.002(4) -0.005(4)
O5 0.045(3) 0.041(3) 0.043(3) -0.0015(19) 0.0013(19) 0.0059(19)
O9 0.079(12) 0.008(6) 0.007(7) -0.002(5) 0.000 0.000
O10 0.031(4) 0.028(4) 0.029(4) -0.001(2) 0.000 0.000
Si4 0.011(2) 0.014(2) 0.012(2) 0.0001(19) 0.000 0.000
Si1 0.022(2) 0.028(2) 0.025(2) 0.0007(16) -0.0091(18) -0.0069(16)
Si3 0.033(3) 0.010(2) 0.016(3) 0.001(2) 0.000 0.000
Si2 0.049(3) 0.026(2) 0.016(2) -0.0009(17) -0.003(2) 0.0219(18)
O2 0.026(5) 0.042(5) 0.041(7) 0.026(7) -0.008(7) -0.014(4)
O4 0.028(8) 0.027(7) 0.023(8) -0.004(6) 0.000 0.000
O3 0.052(9) 0.061(8) 0.061(10) 0.013(8) -0.046(8) -0.031(7)
O6 0.062(9) 0.080(9) 0.027(7) 0.020(7) -0.016(6) -0.049(8)
O8 0.054(6) 0.051(6) 0.052(6) -0.002(2) 0.000 0.000
O7 0.037(9) 0.038(8) 0.023(8) -0.009(7) 0.000 0.000

loop_
_atom_type_symbol
_atom_type_description
_atom_type_scat_dispersion_real
_atom_type_scat_dispersion_imag
_atom_type_scat_source
O O 0.0106 0.0060 'International Tables Vol C Tables 4.2.6.8 and 6.1.1.4'
Si Si 0.0817 0.0704 'International Tables Vol C Tables 4.2.6.8 and 6.1.1.4'
Cs Cs -0.3680 2.1192 'International Tables Vol C Tables 4.2.6.8 and 6.1.1.4'
Th Th -7.2400 8.8979 'International Tables Vol C Tables 4.2.6.8 and 6.1.1.4'

loop_
_geom_angle_atom_site_label_1
_geom_angle_atom_site_label_2
_geom_angle_atom_site_label_3
_geom_angle
_geom_angle_site_symmetry_1
_geom_angle_site_symmetry_3
O10 Th1 O5 89.8(4) . 4_755
O10 Th1 O5 89.8(4) . .
O5 Th1 O5 97.3(6) 4_755 .
O10 Th1 O9 172.5(5) . .
O5 Th1 O9 95.2(4) 4_755 .
O5 Th1 O9 95.2(4) . .
O10 Th1 O1 89.1(4) . .
O5 Th1 O1 175.2(4) 4_755 .
O5 Th1 O1 87.4(4) . .
O9 Th1 O1 85.5(3) . .
O10 Th1 O1 89.1(4) . 4_755
O5 Th1 O1 87.4(4) 4_755 4_755
O5 Th1 O1 175.2(4) . 4_755
O9 Th1 O1 85.5(3) . 4_755
O1 Th1 O1 88.0(5) . 4_755
O10 Th1 Cs1 120.49(4) . 1_455
O5 Th1 Cs1 134.1(3) 4_755 1_455
O5 Th1 Cs1 53.7(3) . 1_455
O9 Th1 Cs1 59.14(2) . 1_455
O1 Th1 Cs1 50.0(2) . 1_455
O1 Th1 Cs1 123.4(3) 4_755 1_455
O10 Th1 Cs1 120.49(4) . .
O5 Th1 Cs1 53.7(3) 4_755 .
O5 Th1 Cs1 134.1(3) . .
O9 Th1 Cs1 59.14(2) . .
O1 Th1 Cs1 123.4(3) . .
O1 Th1 Cs1 50.0(2) 4_755 .
Cs1 Th1 Cs1 118.27(4) 1_455 .
O10 Th1 Cs2 57.35(8) . 1_455
O5 Th1 Cs2 138.0(3) 4_755 1_455
O5 Th1 Cs2 60.9(3) . 1_455
O9 Th1 Cs2 120.59(10) . 1_455
O1 Th1 Cs2 44.0(3) . 1_455
O1 Th1 Cs2 114.7(2) 4_755 1_455
Cs1 Th1 Cs2 63.65(3) 1_455 1_455
Cs1 Th1 Cs2 163.99(3) . 1_455
O10 Th1 Cs2 57.35(8) . .
O5 Th1 Cs2 60.9(3) 4_755 .
O5 Th1 Cs2 138.0(3) . .
O9 Th1 Cs2 120.59(10) . .
O1 Th1 Cs2 114.7(2) . .
O1 Th1 Cs2 44.0(3) 4_755 .
Cs1 Th1 Cs2 163.99(3) 1_455 .
Cs1 Th1 Cs2 63.65(3) . .
Cs2 Th1 Cs2 109.85(4) 1_455 .
O1 Cs1 O1 77.3(3) 4_755 1_655
O1 Cs1 O6 93.8(3) 4_755 4_755
O1 Cs1 O6 159.8(3) 1_655 4_755
O1 Cs1 O6 159.8(3) 4_755 1_655
O1 Cs1 O6 93.8(3) 1_655 1_655
O6 Cs1 O6 88.6(5) 4_755 1_655
O1 Cs1 O7 132.3(2) 4_755 2_774
O1 Cs1 O7 132.3(2) 1_655 2_774
O6 Cs1 O7 44.5(2) 4_755 2_774
O6 Cs1 O7 44.5(2) 1_655 2_774
O1 Cs1 O5 98.4(3) 4_755 1_655
O1 Cs1 O5 56.3(2) 1_655 1_655
O6 Cs1 O5 143.8(3) 4_755 1_655
O6 Cs1 O5 91.3(3) 1_655 1_655
O7 Cs1 O5 128.6(3) 2_774 1_655
O1 Cs1 O5 56.3(2) 4_755 4_755
O1 Cs1 O5 98.4(3) 1_655 4_755
O6 Cs1 O5 91.3(3) 4_755 4_755
O6 Cs1 O5 143.8(3) 1_655 4_755
O7 Cs1 O5 128.6(3) 2_774 4_755
O5 Cs1 O5 68.3(4) 1_655 4_755
O1 Cs1 O9 53.2(3) 4_755 .
O1 Cs1 O9 130.4(3) 1_655 .
O6 Cs1 O9 43.8(3) 4_755 .
O6 Cs1 O9 132.4(3) 1_655 .
O7 Cs1 O9 88.1(2) 2_774 .
O5 Cs1 O9 125.4(3) 1_655 .
O5 Cs1 O9 57.1(3) 4_755 .
O1 Cs1 O9 130.4(3) 4_755 1_655
O1 Cs1 O9 53.2(3) 1_655 1_655
O6 Cs1 O9 132.4(3) 4_755 1_655
O6 Cs1 O9 43.8(3) 1_655 1_655
O7 Cs1 O9 88.1(2) 2_774 1_655
O5 Cs1 O9 57.1(3) 1_655 1_655
O5 Cs1 O9 125.4(3) 4_755 1_655
O9 Cs1 O9 176.2(4) . 1_655
O1 Cs1 O3 43.9(2) 4_755 4_755
O1 Cs1 O3 73.3(3) 1_655 4_755
O6 Cs1 O3 87.7(4) 4_755 4_755
O6 Cs1 O3 116.3(3) 1_655 4_755
O7 Cs1 O3 102.2(3) 2_774 4_755
O5 Cs1 O3 124.1(3) 1_655 4_755
O5 Cs1 O3 99.9(3) 4_755 4_755
O9 Cs1 O3 70.5(3) . 4_755
O9 Cs1 O3 111.0(3) 1_655 4_755
O1 Cs1 O3 73.3(3) 4_755 1_655
O1 Cs1 O3 43.9(2) 1_655 1_655
O6 Cs1 O3 116.3(3) 4_755 1_655
O6 Cs1 O3 87.7(4) 1_655 1_655
O7 Cs1 O3 102.2(3) 2_774 1_655
O5 Cs1 O3 99.9(3) 1_655 1_655
O5 Cs1 O3 124.1(3) 4_755 1_655
O9 Cs1 O3 111.0(3) . 1_655
O9 Cs1 O3 70.5(3) 1_655 1_655
O3 Cs1 O3 40.5(4) 4_755 1_655
O1 Cs1 Si3 76.46(18) 4_755 .
O1 Cs1 Si3 153.50(18) 1_655 .
O6 Cs1 Si3 22.7(2) 4_755 .
O6 Cs1 Si3 109.9(3) 1_655 .
O7 Cs1 Si3 66.74(10) 2_774 .
O5 Cs1 Si3 131.7(2) 1_655 .
O5 Cs1 Si3 69.5(2) 4_755 .
O9 Cs1 Si3 23.4(2) . .
O9 Cs1 Si3 152.8(2) 1_655 .
O3 Cs1 Si3 85.4(2) 4_755 .
O3 Cs1 Si3 123.03(19) 1_655 .
O1 Cs2 O1 79.0(4) 4_755 1_655
O1 Cs2 O3 167.0(3) 4_755 6_765
O1 Cs2 O3 95.4(3) 1_655 6_765
O1 Cs2 O3 95.4(3) 4_755 7_565
O1 Cs2 O3 167.0(3) 1_655 7_565
O3 Cs2 O3 87.7(4) 6_765 7_565
O1 Cs2 O4 137.94(18) 4_755 6_765
O1 Cs2 O4 137.94(18) 1_655 6_765
O3 Cs2 O4 43.9(2) 6_765 6_765
O3 Cs2 O4 43.9(2) 7_565 6_765
O1 Cs2 O2 44.1(2) 4_755 4_755
O1 Cs2 O2 81.2(3) 1_655 4_755
O3 Cs2 O2 147.1(3) 6_765 4_755
O3 Cs2 O2 102.9(3) 7_565 4_755
O4 Cs2 O2 137.1(3) 6_765 4_755
O1 Cs2 O2 81.2(3) 4_755 1_655
O1 Cs2 O2 44.1(2) 1_655 1_655
O3 Cs2 O2 102.9(3) 6_765 1_655
O3 Cs2 O2 147.1(3) 7_565 1_655
O4 Cs2 O2 137.1(3) 6_765 1_655
O2 Cs2 O2 52.8(3) 4_755 1_655
O1 Cs2 O9 119.9(2) 4_755 6_765
O1 Cs2 O9 119.9(2) 1_655 6_765
O3 Cs2 O9 73.0(3) 6_765 6_765
O3 Cs2 O9 73.0(3) 7_565 6_765
O4 Cs2 O9 65.5(3) 6_765 6_765
O2 Cs2 O9 80.4(3) 4_755 6_765
O2 Cs2 O9 80.4(3) 1_655 6_765
O1 Cs2 O10 130.4(3) 4_755 1_655
O1 Cs2 O10 54.0(3) 1_655 1_655
O3 Cs2 O10 41.6(3) 6_765 1_655
O3 Cs2 O10 126.8(3) 7_565 1_655
O4 Cs2 O10 84.2(2) 6_765 1_655
O2 Cs2 O10 128.1(3) 4_755 1_655
O2 Cs2 O10 75.7(3) 1_655 1_655
O9 Cs2 O10 98.8(2) 6_765 1_655
O1 Cs2 O10 54.0(3) 4_755 .
O1 Cs2 O10 130.4(3) 1_655 .
O3 Cs2 O10 126.8(3) 6_765 .
O3 Cs2 O10 41.6(3) 7_565 .
O4 Cs2 O10 84.2(2) 6_765 .
O2 Cs2 O10 75.7(3) 4_755 .
O2 Cs2 O10 128.1(3) 1_655 .
O9 Cs2 O10 98.8(2) 6_765 .
O10 Cs2 O10 152.5(4) 1_655 .
O1 Cs2 Si3 102.74(17) 4_755 6_765
O1 Cs2 Si3 102.74(17) 1_655 6_765
O3 Cs2 Si3 89.8(2) 6_765 6_765
O3 Cs2 Si3 89.8(2) 7_565 6_765
O4 Cs2 Si3 89.3(2) 6_765 6_765
O2 Cs2 Si3 59.6(2) 4_755 6_765
O2 Cs2 Si3 59.6(2) 1_655 6_765
O9 Cs2 Si3 23.7(2) 6_765 6_765
O10 Cs2 Si3 102.3(2) 1_655 6_765
O10 Cs2 Si3 102.3(2) . 6_765
O1 Cs2 Si1 21.44(16) 4_755 4_755
O1 Cs2 Si1 74.77(18) 1_655 4_755
O3 Cs2 Si1 166.2(2) 6_765 4_755
O3 Cs2 Si1 104.1(2) 7_565 4_755
O4 Cs2 Si1 147.23(8) 6_765 4_755
O2 Cs2 Si1 23.55(19) 4_755 4_755
O2 Cs2 Si1 63.3(2) 1_655 4_755
O9 Cs2 Si1 103.25(19) 6_765 4_755
O10 Cs2 Si1 128.6(2) 1_655 4_755
O10 Cs2 Si1 66.6(2) . 4_755
Si3 Cs2 Si1 83.13(10) 6_765 4_755
Si1 O1 Th1 132.7(6) . .
Si1 O1 Cs2 110.2(5) . 1_455
Th1 O1 Cs2 106.4(3) . 1_455
Si1 O1 Cs1 111.3(5) . 1_455
Th1 O1 Cs1 97.5(3) . 1_455
Cs2 O1 Cs1 89.8(2) 1_455 1_455
Si2 O5 Th1 144.2(7) . .
Si2 O5 Cs1 117.3(6) . 1_455
Th1 O5 Cs1 93.7(4) . 1_455
Si3 O9 Th1 148.3(8) . .
Si3 O9 Cs1 91.9(2) . 1_455
Th1 O9 Cs1 88.2(2) . 1_455
Si3 O9 Cs1 91.9(2) . .
Th1 O9 Cs1 88.2(2) . .
Cs1 O9 Cs1 176.2(4) 1_455 .
Si3 O9 Cs2 88.4(6) . 6_764
Th1 O9 Cs2 123.3(4) . 6_764
Cs1 O9 Cs2 90.5(2) 1_455 6_764
Cs1 O9 Cs2 90.5(2) . 6_764
Si4 O10 Th1 146.3(8) . .
Si4 O10 Cs2 95.8(3) . 1_455
Th1 O10 Cs2 92.1(3) . 1_455
Si4 O10 Cs2 95.8(3) . .
Th1 O10 Cs2 92.1(3) . .
Cs2 O10 Cs2 152.5(4) 1_455 .
O10 Si4 O3 109.0(6) . 7_565
O10 Si4 O3 109.0(6) . 6_665
O3 Si4 O3 107.8(13) 7_565 6_665
O10 Si4 O8 111.8(10) . 2_775
O3 Si4 O8 109.5(6) 7_565 2_775
O3 Si4 O8 109.5(6) 6_665 2_775
O10 Si4 Cs1 86.1(5) . 6_765
O3 Si4 Cs1 62.1(5) 7_565 6_765
O3 Si4 Cs1 62.1(5) 6_665 6_765
O8 Si4 Cs1 162.1(8) 2_775 6_765
O10 Si4 Cs2 62.45(13) . 1_455
O3 Si4 Cs2 139.1(5) 7_565 1_455
O3 Si4 Cs2 50.0(6) 6_665 1_455
O8 Si4 Cs2 110.5(3) 2_775 1_455
Cs1 Si4 Cs2 77.11(7) 6_765 1_455
O10 Si4 Cs2 62.45(13) . .
O3 Si4 Cs2 50.0(6) 7_565 .
O3 Si4 Cs2 139.1(5) 6_665 .
O8 Si4 Cs2 110.5(3) 2_775 .
Cs1 Si4 Cs2 77.11(7) 6_765 .
Cs2 Si4 Cs2 119.91(12) 1_455 .
O1 Si1 O2 110.9(7) . .
O1 Si1 O3 111.0(7) . .
O2 Si1 O3 111.6(7) . .
O1 Si1 O4 111.5(6) . .
O2 Si1 O4 107.9(7) . .
O3 Si1 O4 103.7(8) . .
O1 Si1 Cs2 48.3(4) . 1_455
O2 Si1 Cs2 65.7(5) . 1_455
O3 Si1 Cs2 113.4(6) . 1_455
O4 Si1 Cs2 142.0(5) . 1_455
O1 Si1 Cs2 102.4(4) . 6_764
O2 Si1 Cs2 146.6(6) . 6_764
O3 Si1 Cs2 55.2(6) . 6_764
O4 Si1 Cs2 55.8(5) . 6_764
Cs2 Si1 Cs2 146.17(12) 1_455 6_764
O1 Si1 Cs1 47.9(4) . 1_455
O2 Si1 Cs1 125.4(4) . 1_455
O3 Si1 Cs1 63.3(5) . 1_455
O4 Si1 Cs1 126.4(5) . 1_455
Cs2 Si1 Cs1 68.34(8) 1_455 1_455
Cs2 Si1 Cs1 79.05(8) 6_764 1_455
O8 Si3 O9 112.3(10) . .
O8 Si3 O6 107.6(7) . .
O9 Si3 O6 109.0(5) . .
O8 Si3 O6 107.6(7) . 4_755
O9 Si3 O6 109.0(5) . 4_755
O6 Si3 O6 111.4(11) . 4_755
O8 Si3 Cs2 179.8(8) . 6_764
O9 Si3 Cs2 67.9(5) . 6_764
O6 Si3 Cs2 72.3(6) . 6_764
O6 Si3 Cs2 72.3(6) 4_755 6_764
O8 Si3 Cs1 98.9(3) . 1_455
O9 Si3 Cs1 64.72(8) . 1_455
O6 Si3 Cs1 52.8(5) . 1_455
O6 Si3 Cs1 152.8(7) 4_755 1_455
Cs2 Si3 Cs1 81.16(8) 6_764 1_455
O8 Si3 Cs1 98.9(3) . .
O9 Si3 Cs1 64.72(8) . .
O6 Si3 Cs1 152.8(7) . .
O6 Si3 Cs1 52.8(5) 4_755 .
Cs2 Si3 Cs1 81.16(8) 6_764 .
Cs1 Si3 Cs1 129.42(15) 1_455 .
O5 Si2 O2 112.2(8) . 8_655
O5 Si2 O7 113.3(7) . .
O2 Si2 O7 109.8(7) 8_655 .
O5 Si2 O6 111.8(7) . 3_575
O2 Si2 O6 105.9(8) 8_655 3_575
O7 Si2 O6 103.3(8) . 3_575
O5 Si2 Cs1 132.1(5) . 2_775
O2 Si2 Cs1 115.5(6) 8_655 2_775
O7 Si2 Cs1 52.9(5) . 2_775
O6 Si2 Cs1 50.6(5) 3_575 2_775
Si2 O2 Si1 146.1(7) 8_645 .
Si2 O2 Cs2 109.1(8) 8_645 1_455
Si1 O2 Cs2 90.8(5) . 1_455
Si1 O4 Si1 137.6(10) 4_755 .
Si1 O4 Cs2 101.1(6) 4_755 6_764
Si1 O4 Cs2 101.1(6) . 6_764
Si4 O3 Si1 146.7(10) 6_664 .
Si4 O3 Cs2 109.2(7) 6_664 6_764
Si1 O3 Cs2 101.8(6) . 6_764
Si4 O3 Cs1 95.6(6) 6_664 1_455
Si1 O3 Cs1 93.6(6) . 1_455
Cs2 O3 Cs1 94.3(3) 6_764 1_455
Si3 O6 Si2 146.8(8) . 3_574
Si3 O6 Cs1 104.5(6) . 1_455
Si2 O6 Cs1 107.3(6) 3_574 1_455
Si3 O8 Si4 157.4(16) . 2_774
Si2 O7 Si2 150.6(10) 4_655 .
Si2 O7 Cs1 104.7(5) 4_655 2_775
Si2 O7 Cs1 104.7(5) . 2_775

loop_
_geom_bond_atom_site_label_1
_geom_bond_atom_site_label_2
_geom_bond_distance
_geom_bond_site_symmetry_2
Th1 O10 2.266(16) .
Th1 O5 2.288(11) 4_755
Th1 O5 2.288(11) .
Th1 O9 2.292(14) .
Th1 O1 2.294(9) .
Th1 O1 2.294(9) 4_755
Th1 Cs1 4.2412(11) 1_455
Th1 Cs1 4.2412(11) .
Th1 Cs2 4.4485(13) 1_455
Th1 Cs2 4.4485(13) .
Cs1 O1 3.279(10) 4_755
Cs1 O1 3.279(10) 1_655
Cs1 O6 3.313(13) 4_755
Cs1 O6 3.313(13) 1_655
Cs1 O7 3.377(14) 2_774
Cs1 O5 3.425(13) 1_655
Cs1 O5 3.425(13) 4_755
Cs1 O9 3.6427(9) .
Cs1 O9 3.6427(9) 1_655
Cs1 O3 3.689(14) 4_755
Cs1 O3 3.689(14) 1_655
Cs1 Si3 4.027(3) .
Cs2 O1 3.219(10) 4_755
Cs2 O1 3.219(10) 1_655
Cs2 O3 3.412(16) 6_765
Cs2 O3 3.412(16) 7_565
Cs2 O4 3.426(15) 6_765
Cs2 O2 3.686(14) 4_755
Cs2 O2 3.686(14) 1_655
Cs2 O9 3.691(13) 6_765
Cs2 O10 3.748(3) 1_655
Cs2 O10 3.748(3) .
Cs2 Si3 3.983(5) 6_765
Cs2 Si1 4.044(5) 4_755
O1 Si1 1.576(10) .
O1 Cs2 3.219(10) 1_455
O1 Cs1 3.279(10) 1_455
O5 Si2 1.580(12) .
O5 Cs1 3.425(13) 1_455
O9 Si3 1.602(14) .
O9 Cs1 3.6427(9) 1_455
O9 Cs2 3.691(13) 6_764
O10 Si4 1.569(16) .
O10 Cs2 3.748(3) 1_455
Si4 O3 1.580(11) 7_565
Si4 O3 1.580(11) 6_665
Si4 O8 1.61(2) 2_775
Si4 Cs1 4.153(5) 6_765
Si4 Cs2 4.206(3) 1_455
Si1 O2 1.616(12) .
Si1 O3 1.620(12) .
Si1 O4 1.626(7) .
Si1 Cs2 4.044(5) 1_455
Si1 Cs2 4.066(5) 6_764
Si1 Cs1 4.121(4) 1_455
Si3 O8 1.554(19) .
Si3 O6 1.606(13) .
Si3 O6 1.606(13) 4_755
Si3 Cs2 3.983(5) 6_764
Si3 Cs1 4.027(3) 1_455
Si2 O2 1.604(12) 8_655
Si2 O7 1.614(6) .
Si2 O6 1.616(13) 3_575
Si2 Cs1 4.095(5) 2_775
O2 Si2 1.604(12) 8_645
O2 Cs2 3.686(14) 1_455
O4 Si1 1.626(7) 4_755
O4 Cs2 3.426(15) 6_764
O3 Si4 1.580(11) 6_664
O3 Cs2 3.412(16) 6_764
O3 Cs1 3.689(14) 1_455
O6 Si2 1.616(13) 3_574
O6 Cs1 3.313(13) 1_455
O8 Si4 1.61(2) 2_774
O7 Si2 1.614(6) 4_655
O7 Cs1 3.377(14) 2_775
